data_7023867
loop_
_publ_author_name
'Clemente-Le\'on, Miguel'
'Coronado, Eugenio'
'L\'opez-Jord\`a, Maurici'

_publ_section_title
;
 2D and 3D bimetallic oxalate-based ferromagnets prepared by insertion of
 Mn(III)-salen type complexes.
;
_journal_issue 14
_journal_name_full 'Dalton transactions (Cambridge, England : 2003)'
_journal_page_first 5100
_journal_page_last 5110
_journal_paper_doi 10.1039/c3dt32996h
_journal_volume 42
_journal_year 2013
_chemical_formula_sum 'C30 H32 Cr Mn2 N3 O16'
_chemical_formula_weight 852.47
_chemical_name_systematic
;
?
;
_space_group_IT_number 2
_symmetry_cell_setting triclinic
_symmetry_space_group_name_Hall '-P 1'
_symmetry_space_group_name_H-M 'P -1'
_atom_sites_solution_hydrogens geom
_atom_sites_solution_primary direct
_atom_sites_solution_secondary difmap
_audit_creation_method SHELXL-97
_cell_angle_alpha 101.420(4)
_cell_angle_beta 95.207(4)
_cell_angle_gamma 93.581(4)
_cell_formula_units_Z 2
_cell_length_a 9.5551(5)
_cell_length_b 11.8076(5)
_cell_length_c 15.8509(8)
_cell_measurement_reflns_used 3848
_cell_measurement_temperature 120(2)
_cell_measurement_theta_max 32.4386
_cell_measurement_theta_min 2.3950
_cell_volume 1739.77(15)
_computing_data_collection 'CrysAlisPro (Oxford Diffraction Ltd.)'
_computing_molecular_graphics 'Wingx (Farrugia, 1999)'
_computing_publication_material 'Wingx (Farrugia, 1999)'
_computing_structure_refinement 'SHELXL-97 (Sheldrick, 1997)'
_diffrn_ambient_temperature 120(2)
_diffrn_detector_area_resol_mean 16.0267
_diffrn_measured_fraction_theta_full 0.999
_diffrn_measured_fraction_theta_max 0.912
_diffrn_measurement_device_type 'Xcalibur, Sapphire3, Gemini'
_diffrn_measurement_method '\w scans'
_diffrn_radiation_monochromator graphite
_diffrn_radiation_source 'Enhance (Mo) X-ray Source'
_diffrn_radiation_type MoK\a
_diffrn_radiation_wavelength 0.71073
_diffrn_reflns_av_R_equivalents 0.1077
_diffrn_reflns_av_unetI/netI 0.3287
_diffrn_reflns_limit_h_max 13
_diffrn_reflns_limit_h_min -14
_diffrn_reflns_limit_k_max 17
_diffrn_reflns_limit_k_min -17
_diffrn_reflns_limit_l_max 23
_diffrn_reflns_limit_l_min -23
_diffrn_reflns_number 33483
_diffrn_reflns_theta_full 25.00
_diffrn_reflns_theta_max 32.50
_diffrn_reflns_theta_min 2.40
_exptl_absorpt_coefficient_mu 1.099
_exptl_absorpt_correction_T_max 0.9573
_exptl_absorpt_correction_T_min 0.8524
_exptl_absorpt_correction_type multi-scan
_exptl_absorpt_process_details
;
CrysAlisPro, Oxford Diffraction Ltd.,
Version 1.171.33.41 (release 06-05-2009 CrysAlis171 .NET)
(compiled May 6 2009,17:20:42)
Empirical absorption correction using spherical harmonics,
implemented in SCALE3 ABSPACK scaling algorithm.
;
_exptl_crystal_colour red
_exptl_crystal_density_diffrn 1.627
_exptl_crystal_density_method 'not measured'
_exptl_crystal_description prism
_exptl_crystal_F_000 870
_exptl_crystal_size_max 0.15
_exptl_crystal_size_mid 0.10
_exptl_crystal_size_min 0.04
_refine_diff_density_max 0.797
_refine_diff_density_min -0.590
_refine_diff_density_rms 0.095
_refine_ls_extinction_method none
_refine_ls_goodness_of_fit_ref 0.716
_refine_ls_hydrogen_treatment constr
_refine_ls_matrix_type full
_refine_ls_number_parameters 473
_refine_ls_number_reflns 11477
_refine_ls_number_restraints 0
_refine_ls_restrained_S_all 0.716
_refine_ls_R_factor_all 0.1910
_refine_ls_R_factor_gt 0.0576
_refine_ls_shift/su_max 0.001
_refine_ls_shift/su_mean 0.000
_refine_ls_structure_factor_coef Fsqd
_refine_ls_weighting_details 'calc w=1/[\s^2^(Fo^2^)+(0.0241P)^2^+0.0000P] where P=(Fo^2^+2Fc^2^)/3'
_refine_ls_weighting_scheme calc
_refine_ls_wR_factor_gt 0.0861
_refine_ls_wR_factor_ref 0.1023
_reflns_number_gt 3715
_reflns_number_total 11477
_reflns_threshold_expression >2sigma(I)
_cod_data_source_file c3dt32996h.txt
_cod_data_source_block 419p1
_cod_depositor_comments
;
The following automatic conversions were performed:

'_symmetry_cell_setting' value 'Triclinic' changed to 'triclinic'
according to /home/saulius/struct/CIF-dictionaries/cif_core.dic
dictionary named 'cif_core.dic' version 2.4.2 from 2011-04-26.

Automatic conversion script
Id: cif_fix_values 1891 2012-01-12 08:04:46Z andrius 
;
_cod_original_sg_symbol_H-M P-1
_cod_database_code 7023867

loop_
_symmetry_equiv_pos_as_xyz
'x, y, z'
'-x, -y, -z'

loop_
_atom_site_label
_atom_site_type_symbol
_atom_site_fract_x
_atom_site_fract_y
_atom_site_fract_z
_atom_site_U_iso_or_equiv
_atom_site_adp_type
_atom_site_occupancy
_atom_site_symmetry_multiplicity
_atom_site_calc_flag
_atom_site_refinement_flags
_atom_site_disorder_assembly
_atom_site_disorder_group
C1 C 0.4345(4) 0.5480(3) 0.1456(3) 0.0232(10) Uani 1 1 d . . .
C2 C 0.4958(4) 0.6373(3) 0.1102(3) 0.0262(10) Uani 1 1 d . . .
H2 H 0.4476 0.7049 0.1082 0.031 Uiso 1 1 calc R . .
C3 C 0.6240(5) 0.6276(4) 0.0785(3) 0.0346(12) Uani 1 1 d . . .
H3 H 0.6644 0.6886 0.0551 0.042 Uiso 1 1 calc R . .
C4 C 0.6944(4) 0.5307(4) 0.0803(3) 0.0309(11) Uani 1 1 d . . .
H4 H 0.7823 0.5244 0.0570 0.037 Uiso 1 1 calc R . .
C5 C 0.6406(5) 0.4434(3) 0.1150(3) 0.0291(11) Uani 1 1 d . . .
H5 H 0.6915 0.3771 0.1165 0.035 Uiso 1 1 calc R . .
C6 C 0.5099(4) 0.4507(3) 0.1486(3) 0.0225(10) Uani 1 1 d . . .
C7 C 0.4569(4) 0.3561(3) 0.1840(3) 0.0261(10) Uani 1 1 d . . .
H7 H 0.5100 0.2901 0.1777 0.031 Uiso 1 1 calc R . .
C8 C 0.2992(5) 0.2401(3) 0.2539(3) 0.0284(10) Uani 1 1 d . . .
C9 C 0.1896(4) 0.1644(3) 0.1835(2) 0.0251(10) Uani 1 1 d . . .
H9A H 0.2350 0.1376 0.1310 0.038 Uiso 1 1 calc R . .
H9B H 0.1118 0.2105 0.1703 0.038 Uiso 1 1 calc R . .
H9C H 0.1528 0.0973 0.2050 0.038 Uiso 1 1 calc R . .
C10 C 0.4275(4) 0.1709(3) 0.2699(3) 0.0240(10) Uani 1 1 d . . .
H10A H 0.4688 0.1464 0.2155 0.036 Uiso 1 1 calc R . .
H10B H 0.3971 0.1025 0.2920 0.036 Uiso 1 1 calc R . .
H10C H 0.4981 0.2200 0.3125 0.036 Uiso 1 1 calc R . .
C11 C 0.2271(4) 0.2808(3) 0.3342(3) 0.0276(10) Uani 1 1 d . . .
C12 C 0.1503(4) 0.1819(3) 0.3636(3) 0.0239(10) Uani 1 1 d . . .
H12A H 0.1065 0.2123 0.4161 0.036 Uiso 1 1 calc R . .
H12B H 0.2174 0.1263 0.3759 0.036 Uiso 1 1 calc R . .
H12C H 0.0772 0.1430 0.3178 0.036 Uiso 1 1 calc R . .
C13 C 0.3394(4) 0.3456(3) 0.4091(3) 0.0339(12) Uani 1 1 d . . .
H13A H 0.3896 0.4097 0.3904 0.051 Uiso 1 1 calc R . .
H13B H 0.4068 0.2914 0.4237 0.051 Uiso 1 1 calc R . .
H13C H 0.2921 0.3762 0.4602 0.051 Uiso 1 1 calc R . .
C14 C 0.0038(4) 0.3727(3) 0.3313(3) 0.0245(10) Uani 1 1 d . . .
H14 H -0.0313 0.3109 0.3559 0.029 Uiso 1 1 calc R . .
C15 C -0.0888(4) 0.4601(3) 0.3223(3) 0.0207(9) Uani 1 1 d . . .
C16 C -0.2204(4) 0.4506(3) 0.3544(3) 0.0252(10) Uani 1 1 d . . .
H16 H -0.2470 0.3832 0.3753 0.030 Uiso 1 1 calc R . .
C17 C -0.3107(4) 0.5354(4) 0.3562(3) 0.0302(11) Uani 1 1 d . . .
H17 H -0.3994 0.5279 0.3780 0.036 Uiso 1 1 calc R . .
C18 C -0.2696(4) 0.6333(4) 0.3252(3) 0.0331(12) Uani 1 1 d . . .
H18 H -0.3302 0.6945 0.3282 0.040 Uiso 1 1 calc R . .
C19 C -0.1449(4) 0.6441(3) 0.2906(3) 0.0301(11) Uani 1 1 d . . .
H19 H -0.1212 0.7114 0.2688 0.036 Uiso 1 1 calc R . .
C20 C -0.0515(4) 0.5563(3) 0.2870(3) 0.0214(10) Uani 1 1 d . . .
C30 C 0.4877(5) 0.0595(3) 0.0263(3) 0.0208(9) Uani 1 1 d . . .
C31 C -0.0198(5) 0.0504(3) -0.0188(3) 0.0283(11) Uani 1 1 d . . .
C32 C 0.3100(4) 0.0353(3) -0.2413(3) 0.0194(9) Uani 1 1 d . A .
C33 C 0.2137(4) -0.0779(3) -0.2642(3) 0.0198(9) Uani 1 1 d . A .
C34 C 0.5179(4) -0.0582(3) -0.4898(2) 0.0152(9) Uani 1 1 d . . .
C35 C -0.0116(5) 0.0498(3) -0.4636(3) 0.0255(10) Uani 1 1 d . . .
N1 N 0.3463(4) 0.3502(3) 0.2232(2) 0.0236(8) Uani 1 1 d . . .
N2 N 0.1309(3) 0.3686(3) 0.3095(2) 0.0212(8) Uani 1 1 d . . .
O1 O 0.3084(3) 0.5602(2) 0.17248(18) 0.0224(7) Uani 1 1 d . . .
O2 O 0.0655(3) 0.5708(2) 0.25217(18) 0.0237(7) Uani 1 1 d . . .
O10 O 0.3687(3) 0.0950(2) 0.01639(17) 0.0232(7) Uani 1 1 d . . .
O11 O 0.5904(3) 0.1122(2) 0.07792(17) 0.0241(7) Uani 1 1 d . . .
O12 O 0.0648(3) 0.0847(2) -0.06840(19) 0.0347(8) Uani 1 1 d . . .
O13 O 0.1291(3) -0.0974(2) -0.00220(19) 0.0345(8) Uani 1 1 d . . .
O14 O 0.3358(3) 0.0809(2) -0.16223(18) 0.0220(7) Uani 1 1 d . . .
O15 O 0.3570(3) 0.0735(2) -0.30295(17) 0.0217(7) Uani 1 1 d . . .
O16 O 0.1660(3) -0.1140(2) -0.20230(19) 0.0280(7) Uani 1 1 d . . .
O17 O 0.1909(3) -0.1240(2) -0.34327(19) 0.0266(7) Uani 1 1 d . . .
O18 O 0.4329(3) -0.1089(2) -0.45156(17) 0.0204(7) Uani 1 1 d . . .
O19 O 0.3680(3) 0.0949(2) -0.48524(17) 0.0205(6) Uani 1 1 d . . .
O20 O 0.0875(3) 0.0795(2) -0.40362(18) 0.0315(8) Uani 1 1 d . . .
O21 O 0.1271(3) -0.0951(2) -0.53105(18) 0.0318(8) Uani 1 1 d . . .
Mn2 Mn 0.26061(7) -0.01668(5) -0.42352(4) 0.01918(16) Uani 0.50 1 d P A 1
Cr1 Cr 0.26061(7) -0.01668(5) -0.42352(4) 0.01918(16) Uani 0.50 1 d P A 2
Mn3 Mn 0.23748(7) -0.01271(5) -0.08258(4) 0.02412(18) Uani 0.50 1 d P . 3
Cr2 Cr 0.23748(7) -0.01271(5) -0.08258(4) 0.02412(18) Uani 0.50 1 d P . 4
Mn1 Mn 0.21295(6) 0.47174(5) 0.23900(4) 0.01907(16) Uani 1 1 d . . .
N1A N 0.0678(4) 0.3769(3) 0.1018(3) 0.0343(10) Uani 1 1 d . . .
C1A C 0.0089(5) 0.3570(3) 0.0334(3) 0.0310(11) Uani 1 1 d . . .
C2A C -0.0675(5) 0.3343(3) -0.0532(3) 0.0335(12) Uani 1 1 d . . .
H2A1 H -0.1639 0.3022 -0.0508 0.050 Uiso 1 1 calc R . .
H2A2 H -0.0194 0.2786 -0.0925 0.050 Uiso 1 1 calc R . .
H2A3 H -0.0706 0.4068 -0.0742 0.050 Uiso 1 1 calc R . .
O1M O 0.3342(3) 0.5962(2) 0.35373(17) 0.0227(7) Uani 1 1 d . . .
C1M C 0.2651(5) 0.6348(3) 0.4300(3) 0.0343(12) Uani 1 1 d . . .
H1M1 H 0.1942 0.6875 0.4176 0.051 Uiso 1 1 calc R . .
H1M2 H 0.3349 0.6755 0.4770 0.051 Uiso 1 1 calc R . .
H1M3 H 0.2190 0.5677 0.4472 0.051 Uiso 1 1 calc R . .
O2M O 0.3862(3) 0.8089(3) 0.3205(2) 0.0368(8) Uani 1 1 d . . .
H2M H 0.4623 0.8293 0.3030 0.055 Uiso 1 1 calc R . .
C2M C 0.2705(5) 0.8391(4) 0.2681(3) 0.0378(12) Uani 1 1 d . . .
H2M1 H 0.1861 0.7886 0.2705 0.057 Uiso 1 1 calc R . .
H2M2 H 0.2930 0.8292 0.2081 0.057 Uiso 1 1 calc R . .
H2M3 H 0.2529 0.9200 0.2897 0.057 Uiso 1 1 calc R . .

loop_
_atom_site_aniso_label
_atom_site_aniso_U_11
_atom_site_aniso_U_22
_atom_site_aniso_U_33
_atom_site_aniso_U_23
_atom_site_aniso_U_13
_atom_site_aniso_U_12
C1 0.022(3) 0.027(2) 0.018(2) 0.0019(19) -0.001(2) -0.001(2)
C2 0.017(3) 0.024(2) 0.037(3) 0.009(2) -0.003(2) -0.0029(19)
C3 0.038(3) 0.032(3) 0.036(3) 0.013(2) 0.010(2) -0.011(2)
C4 0.019(3) 0.035(3) 0.038(3) 0.007(2) 0.010(2) -0.002(2)
C5 0.032(3) 0.033(3) 0.024(3) 0.006(2) 0.009(2) 0.007(2)
C6 0.021(3) 0.025(2) 0.021(2) 0.0048(19) 0.0032(19) 0.0012(19)
C7 0.032(3) 0.028(2) 0.021(2) 0.008(2) 0.005(2) 0.014(2)
C8 0.033(3) 0.030(2) 0.026(3) 0.009(2) 0.008(2) 0.015(2)
C9 0.032(3) 0.021(2) 0.019(2) -0.0019(18) -0.004(2) -0.0021(19)
C10 0.026(3) 0.026(2) 0.023(2) 0.0065(19) 0.0078(19) 0.0117(19)
C11 0.022(3) 0.027(2) 0.040(3) 0.017(2) 0.009(2) 0.0106(19)
C12 0.018(2) 0.024(2) 0.033(3) 0.0143(19) 0.0023(19) 0.0011(18)
C13 0.037(3) 0.034(3) 0.028(3) 0.006(2) -0.012(2) 0.001(2)
C14 0.019(3) 0.028(2) 0.029(3) 0.012(2) 0.001(2) -0.0011(19)
C15 0.012(2) 0.027(2) 0.025(2) 0.0081(19) 0.0005(18) 0.0032(18)
C16 0.024(3) 0.026(2) 0.025(3) 0.0028(19) 0.003(2) 0.0034(19)
C17 0.017(3) 0.040(3) 0.030(3) 0.001(2) 0.001(2) 0.003(2)
C18 0.021(3) 0.035(3) 0.040(3) -0.003(2) 0.002(2) 0.012(2)
C19 0.035(3) 0.022(2) 0.034(3) 0.008(2) 0.000(2) 0.010(2)
C20 0.015(2) 0.022(2) 0.027(3) 0.0025(19) -0.0016(19) 0.0038(18)
C30 0.023(3) 0.026(2) 0.015(2) 0.0049(18) 0.0074(19) 0.000(2)
C31 0.041(3) 0.021(2) 0.019(3) -0.001(2) -0.010(2) 0.002(2)
C32 0.010(2) 0.022(2) 0.028(3) 0.0084(19) 0.0024(19) 0.0046(17)
C33 0.010(2) 0.020(2) 0.029(3) 0.0022(19) 0.0000(19) 0.0048(17)
C34 0.014(2) 0.022(2) 0.008(2) 0.0015(18) -0.0018(17) -0.0022(18)
C35 0.043(3) 0.022(2) 0.015(2) 0.0091(18) 0.009(2) 0.008(2)
N1 0.030(2) 0.0237(19) 0.024(2) 0.0140(16) 0.0120(17) 0.0127(16)
N2 0.015(2) 0.0173(18) 0.034(2) 0.0116(16) -0.0006(16) 0.0021(15)
O1 0.0147(16) 0.0279(16) 0.0283(17) 0.0128(13) 0.0051(13) 0.0038(13)
O2 0.0120(16) 0.0221(15) 0.0401(19) 0.0135(14) 0.0022(14) 0.0039(12)
O10 0.0238(18) 0.0256(15) 0.0200(16) 0.0013(13) 0.0060(13) 0.0056(13)
O11 0.0227(18) 0.0273(16) 0.0196(16) -0.0018(13) 0.0033(13) 0.0020(13)
O12 0.060(2) 0.0207(16) 0.0238(19) 0.0071(14) -0.0031(17) 0.0103(15)
O13 0.047(2) 0.0250(17) 0.031(2) 0.0091(14) -0.0109(16) 0.0097(15)
O14 0.0199(17) 0.0215(15) 0.0236(17) 0.0033(13) 0.0045(13) -0.0054(12)
O15 0.0151(16) 0.0281(16) 0.0226(17) 0.0108(13) -0.0021(13) -0.0058(12)
O16 0.0171(17) 0.0304(16) 0.040(2) 0.0151(14) 0.0048(14) -0.0018(13)
O17 0.0145(16) 0.0282(16) 0.0323(19) -0.0043(14) 0.0015(14) 0.0004(12)
O18 0.0201(17) 0.0225(15) 0.0205(16) 0.0109(12) -0.0017(13) -0.0002(12)
O19 0.0149(16) 0.0228(15) 0.0264(17) 0.0116(13) 0.0001(13) 0.0034(12)
O20 0.047(2) 0.0304(17) 0.0186(17) 0.0012(14) 0.0137(16) 0.0085(15)
O21 0.045(2) 0.0321(17) 0.0224(17) 0.0038(14) 0.0156(15) 0.0193(15)
Mn2 0.0125(4) 0.0291(4) 0.0186(4) 0.0091(3) 0.0045(3) 0.0041(3)
Cr1 0.0125(4) 0.0291(4) 0.0186(4) 0.0091(3) 0.0045(3) 0.0041(3)
Mn3 0.0283(4) 0.0287(4) 0.0169(4) 0.0066(3) 0.0030(3) 0.0066(3)
Cr2 0.0283(4) 0.0287(4) 0.0169(4) 0.0066(3) 0.0030(3) 0.0066(3)
Mn1 0.0142(4) 0.0214(3) 0.0236(4) 0.0095(3) 0.0011(3) 0.0030(3)
N1A 0.039(3) 0.025(2) 0.038(3) 0.0091(19) -0.010(2) -0.0012(17)
C1A 0.030(3) 0.022(2) 0.043(3) 0.014(2) -0.001(2) 0.009(2)
C2A 0.044(3) 0.023(2) 0.030(3) 0.007(2) -0.011(2) 0.000(2)
O1M 0.0162(16) 0.0285(16) 0.0221(17) 0.0036(13) -0.0006(13) 0.0010(12)
C1M 0.044(3) 0.032(3) 0.025(3) 0.004(2) -0.003(2) 0.000(2)
O2M 0.0222(19) 0.0462(19) 0.044(2) 0.0211(16) -0.0046(16) -0.0066(16)
C2M 0.033(3) 0.039(3) 0.044(3) 0.016(2) 0.000(2) 0.006(2)

loop_
_atom_type_symbol
_atom_type_description
_atom_type_scat_dispersion_real
_atom_type_scat_dispersion_imag
_atom_type_scat_source
C C 0.0033 0.0016 'International Tables Vol C Tables 4.2.6.8 and 6.1.1.4'
H H 0.0000 0.0000 'International Tables Vol C Tables 4.2.6.8 and 6.1.1.4'
N N 0.0061 0.0033 'International Tables Vol C Tables 4.2.6.8 and 6.1.1.4'
O O 0.0106 0.0060 'International Tables Vol C Tables 4.2.6.8 and 6.1.1.4'
Cr Cr 0.3209 0.6236 'International Tables Vol C Tables 4.2.6.8 and 6.1.1.4'
Mn Mn 0.3368 0.7283 'International Tables Vol C Tables 4.2.6.8 and 6.1.1.4'

loop_
_geom_angle_atom_site_label_1
_geom_angle_atom_site_label_2
_geom_angle_atom_site_label_3
_geom_angle
_geom_angle_site_symmetry_1
_geom_angle_site_symmetry_3
O1 C1 C6 124.0(4) . .
O1 C1 C2 118.1(4) . .
C6 C1 C2 117.9(4) . .
C3 C2 C1 120.6(4) . .
C3 C2 H2 119.7 . .
C1 C2 H2 119.7 . .
C4 C3 C2 120.4(4) . .
C4 C3 H3 119.8 . .
C2 C3 H3 119.8 . .
C5 C4 C3 121.0(4) . .
C5 C4 H4 119.5 . .
C3 C4 H4 119.5 . .
C4 C5 C6 120.1(4) . .
C4 C5 H5 119.9 . .
C6 C5 H5 119.9 . .
C1 C6 C5 119.9(4) . .
C1 C6 C7 122.0(4) . .
C5 C6 C7 118.1(4) . .
N1 C7 C6 127.4(4) . .
N1 C7 H7 116.3 . .
C6 C7 H7 116.3 . .
C11 C8 N1 105.7(3) . .
C11 C8 C10 113.4(4) . .
N1 C8 C10 110.1(3) . .
C11 C8 C9 108.7(4) . .
N1 C8 C9 109.2(3) . .
C10 C8 C9 109.7(3) . .
C8 C9 H9A 109.5 . .
C8 C9 H9B 109.5 . .
H9A C9 H9B 109.5 . .
C8 C9 H9C 109.5 . .
H9A C9 H9C 109.5 . .
H9B C9 H9C 109.5 . .
C8 C10 H10A 109.5 . .
C8 C10 H10B 109.5 . .
H10A C10 H10B 109.5 . .
C8 C10 H10C 109.5 . .
H10A C10 H10C 109.5 . .
H10B C10 H10C 109.5 . .
C8 C11 C12 112.5(3) . .
C8 C11 N2 104.2(3) . .
C12 C11 N2 113.5(3) . .
C8 C11 C13 109.4(4) . .
C12 C11 C13 109.1(4) . .
N2 C11 C13 108.0(3) . .
C11 C12 H12A 109.5 . .
C11 C12 H12B 109.5 . .
H12A C12 H12B 109.5 . .
C11 C12 H12C 109.5 . .
H12A C12 H12C 109.5 . .
H12B C12 H12C 109.5 . .
C11 C13 H13A 109.5 . .
C11 C13 H13B 109.5 . .
H13A C13 H13B 109.5 . .
C11 C13 H13C 109.5 . .
H13A C13 H13C 109.5 . .
H13B C13 H13C 109.5 . .
N2 C14 C15 126.7(4) . .
N2 C14 H14 116.7 . .
C15 C14 H14 116.7 . .
C20 C15 C16 119.7(4) . .
C20 C15 C14 122.9(4) . .
C16 C15 C14 117.3(4) . .
C17 C16 C15 121.7(4) . .
C17 C16 H16 119.2 . .
C15 C16 H16 119.2 . .
C16 C17 C18 118.2(4) . .
C16 C17 H17 120.9 . .
C18 C17 H17 120.9 . .
C19 C18 C17 122.0(4) . .
C19 C18 H18 119.0 . .
C17 C18 H18 119.0 . .
C18 C19 C20 120.4(4) . .
C18 C19 H19 119.8 . .
C20 C19 H19 119.8 . .
O2 C20 C15 124.5(4) . .
O2 C20 C19 117.6(4) . .
C15 C20 C19 117.9(4) . .
O10 C30 O11 125.6(3) . .
O10 C30 C30 117.8(5) . 2_655
O11 C30 C30 116.6(5) . 2_655
O13 C31 O12 125.1(4) 2 .
O13 C31 C31 118.5(6) 2 2
O12 C31 C31 116.3(6) . 2
O14 C32 O15 125.9(3) . .
O14 C32 C33 116.7(3) . .
O15 C32 C33 117.4(3) . .
O16 C33 O17 127.1(4) . .
O16 C33 C32 116.7(3) . .
O17 C33 C32 116.2(4) . .
O18 C34 O19 126.1(4) . 2_654
O18 C34 C34 117.9(4) . 2_654
O19 C34 C34 115.9(4) 2_654 2_654
O21 C35 O20 126.2(4) 2_554 .
O21 C35 C35 117.3(5) 2_554 2_554
O20 C35 C35 116.5(5) . 2_554
C7 N1 C8 121.3(3) . .
C7 N1 Mn1 124.1(3) . .
C8 N1 Mn1 114.3(2) . .
C14 N2 C11 121.8(3) . .
C14 N2 Mn1 123.4(3) . .
C11 N2 Mn1 114.8(2) . .
C1 O1 Mn1 128.3(3) . .
C20 O2 Mn1 128.2(2) . .
C30 O10 Mn3 112.7(2) . .
C30 O11 Cr2 112.4(2) . 2_655
C30 O11 Mn3 112.4(2) . 2_655
Cr2 O11 Mn3 0.00(4) 2_655 2_655
C31 O12 Mn3 112.9(3) . .
C31 O13 Mn3 112.6(3) 2 .
C32 O14 Mn3 113.0(2) . .
C32 O15 Mn2 112.0(2) . .
C33 O16 Mn3 113.7(2) . .
C33 O17 Mn2 113.0(2) . .
C34 O18 Mn2 112.7(3) . .
C34 O19 Mn2 113.1(2) 2_654 .
C35 O20 Mn2 112.9(3) . .
C35 O21 Mn2 113.2(3) 2_554 .
O21 Mn2 O18 97.75(11) . .
O21 Mn2 O19 95.23(11) . .
O18 Mn2 O19 80.31(10) . .
O21 Mn2 O20 80.06(11) . .
O18 Mn2 O20 175.99(12) . .
O19 Mn2 O20 96.49(11) . .
O21 Mn2 O17 95.81(11) . .
O18 Mn2 O17 93.35(11) . .
O19 Mn2 O17 167.93(11) . .
O20 Mn2 O17 90.23(11) . .
O21 Mn2 O15 167.81(11) . .
O18 Mn2 O15 93.73(11) . .
O19 Mn2 O15 90.73(10) . .
O20 Mn2 O15 88.72(11) . .
O17 Mn2 O15 79.37(10) . .
O16 Mn3 O12 97.18(11) . .
O16 Mn3 O10 160.76(11) . .
O12 Mn3 O10 95.57(11) . .
O16 Mn3 O13 100.88(11) . .
O12 Mn3 O13 79.53(12) . .
O10 Mn3 O13 95.57(11) . .
O16 Mn3 O14 79.96(11) . .
O12 Mn3 O14 96.46(12) . .
O10 Mn3 O14 84.34(10) . .
O13 Mn3 O14 175.97(12) . .
O16 Mn3 O11 88.94(11) . 2_655
O12 Mn3 O11 171.60(12) . 2_655
O10 Mn3 O11 80.02(10) . 2_655
O13 Mn3 O11 93.71(12) . 2_655
O14 Mn3 O11 90.25(11) . 2_655
O1 Mn1 O2 93.37(12) . .
O1 Mn1 N1 92.78(13) . .
O2 Mn1 N1 171.97(13) . .
O1 Mn1 N2 173.68(14) . .
O2 Mn1 N2 92.87(13) . .
N1 Mn1 N2 81.09(14) . .
O1 Mn1 O1M 84.53(11) . .
O2 Mn1 O1M 86.77(11) . .
N1 Mn1 O1M 98.95(12) . .
N2 Mn1 O1M 94.86(12) . .
O1 Mn1 N1A 86.63(12) . .
O2 Mn1 N1A 84.02(12) . .
N1 Mn1 N1A 91.21(13) . .
N2 Mn1 N1A 94.99(13) . .
O1M Mn1 N1A 166.83(11) . .
C1A N1A Mn1 164.2(4) . .
N1A C1A C2A 178.7(5) . .
C1A C2A H2A1 109.5 . .
C1A C2A H2A2 109.5 . .
H2A1 C2A H2A2 109.5 . .
C1A C2A H2A3 109.5 . .
H2A1 C2A H2A3 109.5 . .
H2A2 C2A H2A3 109.5 . .
C1M O1M Mn1 119.3(2) . .
O1M C1M H1M1 109.5 . .
O1M C1M H1M2 109.5 . .
H1M1 C1M H1M2 109.5 . .
O1M C1M H1M3 109.5 . .
H1M1 C1M H1M3 109.5 . .
H1M2 C1M H1M3 109.5 . .
C2M O2M H2M 109.5 . .
O2M C2M H2M1 109.5 . .
O2M C2M H2M2 109.5 . .
H2M1 C2M H2M2 109.5 . .
O2M C2M H2M3 109.5 . .
H2M1 C2M H2M3 109.5 . .
H2M2 C2M H2M3 109.5 . .

loop_
_geom_bond_atom_site_label_1
_geom_bond_atom_site_label_2
_geom_bond_distance
_geom_bond_site_symmetry_2
C1 O1 1.321(5) .
C1 C6 1.400(6) .
C1 C2 1.410(5) .
C2 C3 1.368(5) .
C2 H2 0.9500 .
C3 C4 1.367(6) .
C3 H3 0.9500 .
C4 C5 1.356(5) .
C4 H4 0.9500 .
C5 C6 1.402(5) .
C5 H5 0.9500 .
C6 C7 1.432(5) .
C7 N1 1.278(5) .
C7 H7 0.9500 .
C8 C11 1.512(6) .
C8 N1 1.531(5) .
C8 C10 1.545(5) .
C8 C9 1.555(5) .
C9 H9A 0.9800 .
C9 H9B 0.9800 .
C9 H9C 0.9800 .
C10 H10A 0.9800 .
C10 H10B 0.9800 .
C10 H10C 0.9800 .
C11 C12 1.513(5) .
C11 N2 1.514(5) .
C11 C13 1.566(5) .
C12 H12A 0.9800 .
C12 H12B 0.9800 .
C12 H12C 0.9800 .
C13 H13A 0.9800 .
C13 H13B 0.9800 .
C13 H13C 0.9800 .
C14 N2 1.294(5) .
C14 C15 1.420(5) .
C14 H14 0.9500 .
C15 C20 1.402(5) .
C15 C16 1.405(5) .
C16 C17 1.359(5) .
C16 H16 0.9500 .
C17 C18 1.392(6) .
C17 H17 0.9500 .
C18 C19 1.365(5) .
C18 H18 0.9500 .
C19 C20 1.407(5) .
C19 H19 0.9500 .
C20 O2 1.308(4) .
C30 O10 1.244(5) .
C30 O11 1.263(4) .
C30 C30 1.529(7) 2_655
C31 O13 1.254(5) 2
C31 O12 1.279(5) .
C31 C31 1.487(9) 2
C32 O14 1.258(4) .
C32 O15 1.260(5) .
C32 C33 1.536(5) .
C33 O16 1.255(5) .
C33 O17 1.257(4) .
C34 O18 1.248(4) .
C34 O19 1.266(4) 2_654
C34 C34 1.525(7) 2_654
C35 O21 1.260(5) 2_554
C35 O20 1.260(5) .
C35 C35 1.517(8) 2_554
N1 Mn1 1.972(3) .
N2 Mn1 1.980(3) .
O1 Mn1 1.878(3) .
O2 Mn1 1.887(3) .
O10 Mn3 2.075(3) .
O11 Cr2 2.085(3) 2_655
O11 Mn3 2.085(3) 2_655
O12 Mn3 2.073(3) .
O13 C31 1.254(5) 2
O13 Mn3 2.076(3) .
O14 Mn3 2.083(3) .
O15 Mn2 2.094(3) .
O16 Mn3 2.065(3) .
O17 Mn2 2.087(3) .
O18 Mn2 2.064(3) .
O19 C34 1.266(4) 2_654
O19 Mn2 2.066(3) .
O20 Mn2 2.076(3) .
O21 C35 1.260(5) 2_554
O21 Mn2 2.055(3) .
Mn3 O11 2.085(3) 2_655
Mn1 O1M 2.271(3) .
Mn1 N1A 2.490(4) .
N1A C1A 1.149(5) .
C1A C2A 1.461(6) .
C2A H2A1 0.9800 .
C2A H2A2 0.9800 .
C2A H2A3 0.9800 .
O1M C1M 1.438(4) .
C1M H1M1 0.9800 .
C1M H1M2 0.9800 .
C1M H1M3 0.9800 .
O2M C2M 1.429(5) .
O2M H2M 0.8400 .
C2M H2M1 0.9800 .
C2M H2M2 0.9800 .
C2M H2M3 0.9800 .
